data_7038989
loop_
_publ_author_name
'Liu, Ya-Hong'
'Li, Ang'
'Shao, Jia'
'Xie, Cheng-Zhi'
'Song, Xue-Qing'
'Bao, Wei-Guo'
'Xu, Jing-Yuan'

_publ_section_title
;
 Four Cu(ii) complexes based on antitumor chelators: synthesis, structure,
 DNA binding/damage, HSA interaction and enhanced cytotoxicity.
;
_journal_issue 19
_journal_name_full 'Dalton transactions (Cambridge, England : 2003)'
_journal_page_first 8036
_journal_page_last 8049
_journal_paper_doi 10.1039/c6dt00451b
_journal_volume 45
_journal_year 2016
_chemical_formula_sum 'C14 H13 Br Cu N4 S'
_chemical_formula_weight 405.23
_chemical_name_systematic
; 
 ? 
;
_space_group_IT_number 2
_symmetry_space_group_name_Hall '-P 1'
_symmetry_space_group_name_H-M 'P -1'
_atom_sites_solution_hydrogens geom
_atom_sites_solution_primary direct
_atom_sites_solution_secondary difmap
_audit_creation_method SHELXL-97
_audit_update_record
;
2015-06-14 deposited with the CCDC.
2016-04-13 downloaded from the CCDC.
;
_cell_angle_alpha 110.40(3)
_cell_angle_beta 93.32(3)
_cell_angle_gamma 109.26(3)
_cell_formula_units_Z 4
_cell_length_a 9.6615(19)
_cell_length_b 11.803(2)
_cell_length_c 15.561(3)
_cell_measurement_temperature 293(2)
_cell_volume 1539.8(7)
_computing_structure_refinement 'SHELXL-97 (Sheldrick, 1997)'
_computing_structure_solution 'SHELXS-97 (Sheldrick, 1990)'
_diffrn_ambient_temperature 293(2)
_diffrn_measured_fraction_theta_full 0.994
_diffrn_measured_fraction_theta_max 0.994
_diffrn_radiation_monochromator graphite
_diffrn_radiation_source 'fine-focus sealed tube'
_diffrn_radiation_type MoK\a
_diffrn_radiation_wavelength 0.71073
_diffrn_reflns_av_R_equivalents 0.0979
_diffrn_reflns_av_sigmaI/netI 0.1819
_diffrn_reflns_limit_h_max 11
_diffrn_reflns_limit_h_min -11
_diffrn_reflns_limit_k_max 13
_diffrn_reflns_limit_k_min -14
_diffrn_reflns_limit_l_max 15
_diffrn_reflns_limit_l_min -18
_diffrn_reflns_number 12514
_diffrn_reflns_theta_full 25.00
_diffrn_reflns_theta_max 25.00
_diffrn_reflns_theta_min 1.42
_exptl_absorpt_coefficient_mu 2.072
_exptl_crystal_density_diffrn 0.874
_exptl_crystal_density_method 'not measured'
_exptl_crystal_F_000 395
_refine_diff_density_max 1.957
_refine_diff_density_min -0.935
_refine_diff_density_rms 0.228
_refine_ls_extinction_coef 0.046(5)
_refine_ls_extinction_expression Fc^*^=kFc[1+0.001xFc^2^\l^3^/sin(2\q)]^-1/4^
_refine_ls_extinction_method SHELXL
_refine_ls_goodness_of_fit_ref 1.092
_refine_ls_hydrogen_treatment mixed
_refine_ls_matrix_type full
_refine_ls_number_parameters 380
_refine_ls_number_reflns 5382
_refine_ls_number_restraints 0
_refine_ls_restrained_S_all 1.092
_refine_ls_R_factor_all 0.1465
_refine_ls_R_factor_gt 0.1162
_refine_ls_shift/su_max 0.023
_refine_ls_shift/su_mean 0.003
_refine_ls_structure_factor_coef Fsqd
_refine_ls_weighting_details 'calc w=1/[\s^2^(Fo^2^)+(0.1459P)^2^+23.3449P] where P=(Fo^2^+2Fc^2^)/3'
_refine_ls_weighting_scheme calc
_refine_ls_wR_factor_gt 0.3408
_refine_ls_wR_factor_ref 0.3516
_reflns_number_gt 2519
_reflns_number_total 5382
_reflns_threshold_expression >2sigma(I)
_cod_data_source_file c6dt00451b2.cif
_cod_data_source_block 11111
_cod_depositor_comments
;
Adding full bibliography for 7038988--7038991.cif.

2018-03-12
Z value and formula fixed to values more according to usual
chemical conventions.                 miguel
;
_cod_original_formula_sum 'C28 H11 Br2 Cu2 N8 S2'
_cod_original_formula_weight 810.47
_cod_original_formula_units_Z 1
_cod_original_cell_volume 1539.8(5)
_cod_database_code 7038989

loop_
_symmetry_equiv_pos_as_xyz
'x, y, z'
'-x, -y, -z'

loop_
_atom_site_label
_atom_site_type_symbol
_atom_site_fract_x
_atom_site_fract_y
_atom_site_fract_z
_atom_site_U_iso_or_equiv
_atom_site_adp_type
_atom_site_occupancy
_atom_site_symmetry_multiplicity
_atom_site_calc_flag
_atom_site_refinement_flags
Cu1 Cu 0.0766(2) 0.5163(2) 0.11433(16) 0.0365(7) Uani 1 1 d .
Br2 Br -0.2050(2) -0.30314(18) 0.36915(15) 0.0475(7) Uani 1 1 d .
Cu2 Cu -0.0056(2) -0.1094(2) 0.38597(15) 0.0321(7) Uani 1 1 d .
S1A S -0.1402(5) 0.0195(4) 0.4184(3) 0.0351(11) Uani 1 1 d .
C19A C 0.295(2) -0.0864(19) 0.3666(11) 0.040(5) Uani 1 1 d .
N7A N 0.1208(14) 0.1487(13) 0.3769(9) 0.029(3) Uani 1 1 d .
H7AA H 0.1825 0.2106 0.3652 0.035 Uiso 1 1 calc R
N8A N -0.0520(18) 0.2464(15) 0.4018(11) 0.044(4) Uani 1 1 d .
N6A N 0.1465(14) 0.0459(14) 0.3757(10) 0.032(3) Uani 1 1 d .
N5A N 0.1598(14) -0.1792(12) 0.3579(9) 0.028(3) Uani 1 1 d .
C20A C 0.2833(18) 0.0368(16) 0.3669(11) 0.031(4) Uani 1 1 d .
C18A C 0.424(2) -0.1044(19) 0.3707(12) 0.040(4) Uani 1 1 d .
H18A H 0.5137 -0.0370 0.3785 0.049 Uiso 1 1 calc R
C27A C -0.007(2) 0.1468(18) 0.3975(12) 0.036(4) Uani 1 1 d .
C21A C 0.4038(19) 0.1425(19) 0.3585(13) 0.041(5) Uani 1 1 d .
C22A C 0.4858(19) 0.1171(18) 0.2884(14) 0.042(5) Uani 1 1 d .
H22A H 0.4592 0.0320 0.2452 0.050 Uiso 1 1 calc R
C24A C 0.659(3) 0.344(3) 0.346(2) 0.082(9) Uani 1 1 d .
H24A H 0.7425 0.4086 0.3426 0.098 Uiso 1 1 calc R
C17A C 0.4215(18) -0.2253(16) 0.3631(11) 0.030(4) Uani 1 1 d .
H17A H 0.5080 -0.2437 0.3602 0.036 Uiso 1 1 calc R
C23A C 0.608(2) 0.217(2) 0.2813(16) 0.050(5) Uani 1 1 d .
H23A H 0.6564 0.1963 0.2314 0.060 Uiso 1 1 calc R
C16A C 0.288(2) -0.3173(19) 0.3599(14) 0.048(5) Uani 1 1 d .
H16A H 0.2862 -0.3956 0.3617 0.058 Uiso 1 1 calc R
C25A C 0.573(2) 0.3690(19) 0.4174(16) 0.053(6) Uani 1 1 d .
H25A H 0.5993 0.4541 0.4606 0.064 Uiso 1 1 calc R
C26A C 0.4563(19) 0.2742(17) 0.4246(15) 0.045(5) Uani 1 1 d .
H26A H 0.4080 0.2952 0.4745 0.054 Uiso 1 1 calc R
Br1 Br -0.1032(2) 0.3470(2) 0.14342(16) 0.0525(7) Uani 1 1 d .
S1 S -0.0804(5) 0.6120(5) 0.0894(4) 0.0404(12) Uani 1 1 d .
N2 N 0.2359(13) 0.6780(11) 0.1186(10) 0.029(3) Uani 1 1 d .
N4 N 0.0175(15) 0.8552(15) 0.1058(11) 0.039(4) Uani 1 1 d .
C7 C 0.506(2) 0.7860(14) 0.1149(10) 0.031(4) Uani 1 1 d .
N3 N 0.2081(14) 0.7840(14) 0.1194(10) 0.039(4) Uani 1 1 d .
H3A H 0.2770 0.8572 0.1276 0.047 Uiso 1 1 calc R
C10 C 0.7384(18) 0.9842(18) 0.1004(17) 0.052(6) Uani 1 1 d .
H10A H 0.8195 1.0476 0.0935 0.062 Uiso 1 1 calc R
N1 N 0.2591(15) 0.4717(14) 0.1376(10) 0.036(4) Uani 1 1 d .
C13 C 0.0620(17) 0.7622(18) 0.1059(12) 0.036(4) Uani 1 1 d .
C5 C 0.3877(17) 0.5614(14) 0.1302(11) 0.027(4) Uani 1 1 d .
C6 C 0.3708(17) 0.6817(16) 0.1229(11) 0.028(4) Uani 1 1 d .
C12 C 0.485(2) 0.8230(19) 0.0405(16) 0.053(6) Uani 1 1 d .
H12A H 0.3945 0.7839 -0.0019 0.063 Uiso 1 1 calc R
C4 C 0.5212(19) 0.5453(17) 0.1395(13) 0.038(4) Uani 1 1 d .
H4B H 0.6090 0.6054 0.1357 0.046 Uiso 1 1 calc R
C3 C 0.520(2) 0.4381(19) 0.1547(16) 0.061(7) Uani 1 1 d .
H3B H 0.6097 0.4247 0.1588 0.074 Uiso 1 1 calc R
C8 C 0.636(2) 0.8530(19) 0.1819(14) 0.048(5) Uani 1 1 d .
H8A H 0.6473 0.8298 0.2324 0.057 Uiso 1 1 calc R
C1 C 0.262(2) 0.3724(18) 0.1491(17) 0.055(6) Uani 1 1 d .
H1A H 0.1714 0.3104 0.1479 0.066 Uiso 1 1 calc R
C11 C 0.607(2) 0.923(2) 0.0336(17) 0.060(6) Uani 1 1 d .
H11A H 0.6005 0.9479 -0.0164 0.072 Uiso 1 1 calc R
C9 C 0.749(2) 0.9534(19) 0.1740(15) 0.049(5) Uani 1 1 d .
H9A H 0.8343 1.0007 0.2208 0.059 Uiso 1 1 calc R
C15 C 0.155(2) -0.2972(19) 0.3540(12) 0.046(5) Uani 1 1 d .
H15A H 0.0643 -0.3630 0.3474 0.055 Uiso 1 1 calc R
C2 C 0.395(3) 0.349(2) 0.1640(17) 0.065(6) Uani 1 1 d .
H2A H 0.3970 0.2796 0.1788 0.077 Uiso 1 1 calc R
C28 C 0.050(2) 0.3613(19) 0.3890(17) 0.058(6) Uani 1 1 d .
H28A H 0.0018 0.4219 0.3939 0.086 Uiso 1 1 calc R
H28B H 0.0760 0.3343 0.3285 0.086 Uiso 1 1 calc R
H28C H 0.1393 0.4026 0.4364 0.086 Uiso 1 1 calc R
C14 C 0.121(2) 0.982(2) 0.1165(14) 0.054(5) Uani 1 1 d .
H14A H 0.0665 1.0365 0.1147 0.080 Uiso 1 1 calc R
H14B H 0.1758 0.9730 0.0667 0.080 Uiso 1 1 calc R
H14C H 0.1893 1.0213 0.1754 0.080 Uiso 1 1 calc R

loop_
_atom_site_aniso_label
_atom_site_aniso_U_11
_atom_site_aniso_U_22
_atom_site_aniso_U_33
_atom_site_aniso_U_23
_atom_site_aniso_U_13
_atom_site_aniso_U_12
Cu1 0.0236(11) 0.0367(13) 0.0494(15) 0.0214(11) 0.0060(10) 0.0069(9)
Br2 0.0349(11) 0.0372(12) 0.0573(14) 0.0157(10) 0.0069(9) 0.0007(8)
Cu2 0.0236(11) 0.0321(13) 0.0392(13) 0.0146(10) 0.0095(9) 0.0077(9)
S1A 0.024(2) 0.044(3) 0.041(3) 0.020(2) 0.0089(18) 0.0125(19)
C19A 0.058(13) 0.055(12) 0.022(9) 0.020(9) 0.018(8) 0.033(10)
N7A 0.020(7) 0.035(8) 0.042(9) 0.021(7) 0.009(6) 0.015(6)
N8A 0.055(10) 0.039(9) 0.049(10) 0.023(8) 0.009(8) 0.024(8)
N6A 0.021(7) 0.049(9) 0.035(8) 0.017(7) 0.011(6) 0.020(7)
N5A 0.022(7) 0.021(7) 0.029(8) 0.009(6) 0.010(6) -0.006(6)
C20A 0.034(9) 0.041(10) 0.033(10) 0.016(8) 0.021(8) 0.027(8)
C18A 0.031(10) 0.054(12) 0.034(10) 0.021(9) 0.010(8) 0.007(9)
C27A 0.042(10) 0.051(12) 0.026(9) 0.020(8) 0.009(8) 0.023(9)
C21A 0.024(9) 0.051(12) 0.051(12) 0.022(10) -0.002(8) 0.018(9)
C22A 0.033(10) 0.039(11) 0.069(14) 0.030(10) 0.018(9) 0.024(8)
C24A 0.058(15) 0.11(2) 0.14(3) 0.10(2) 0.080(17) 0.046(15)
C17A 0.028(9) 0.037(10) 0.033(10) 0.020(8) -0.001(7) 0.016(8)
C23A 0.037(11) 0.048(13) 0.078(15) 0.032(12) 0.024(10) 0.022(10)
C16A 0.068(14) 0.040(11) 0.057(13) 0.027(10) 0.018(11) 0.036(11)
C25A 0.028(10) 0.040(12) 0.080(16) 0.014(11) 0.009(10) 0.009(9)
C26A 0.029(10) 0.034(11) 0.065(14) 0.013(10) 0.010(9) 0.011(8)
Br1 0.0362(11) 0.0551(14) 0.0701(16) 0.0377(12) 0.0159(10) 0.0069(9)
S1 0.023(2) 0.042(3) 0.061(3) 0.023(2) 0.014(2) 0.014(2)
N2 0.016(6) 0.012(6) 0.052(9) 0.010(6) 0.000(6) 0.003(5)
N4 0.017(7) 0.046(9) 0.058(10) 0.021(8) 0.014(7) 0.015(7)
C7 0.055(11) 0.013(8) 0.018(8) 0.010(7) 0.007(8) 0.000(7)
N3 0.013(7) 0.045(9) 0.047(9) 0.010(8) 0.005(6) 0.003(6)
C10 0.009(8) 0.031(11) 0.093(17) 0.010(11) 0.024(10) -0.005(7)
N1 0.029(8) 0.046(10) 0.041(9) 0.023(8) 0.007(7) 0.017(7)
C13 0.010(7) 0.057(12) 0.047(11) 0.028(9) 0.011(7) 0.013(8)
C5 0.022(8) 0.009(7) 0.039(10) 0.001(7) 0.011(7) 0.002(6)
C6 0.024(8) 0.032(9) 0.034(10) 0.017(8) 0.003(7) 0.012(7)
C12 0.032(10) 0.048(12) 0.084(16) 0.041(12) 0.003(10) 0.008(9)
C4 0.030(9) 0.030(10) 0.060(12) 0.021(9) 0.011(9) 0.013(8)
C3 0.043(12) 0.044(12) 0.085(16) 0.011(11) 0.047(12) 0.011(10)
C8 0.032(10) 0.058(13) 0.042(12) 0.016(10) 0.005(9) 0.006(9)
C1 0.040(11) 0.030(11) 0.107(19) 0.041(12) 0.030(12) 0.009(9)
C11 0.049(13) 0.074(16) 0.084(17) 0.056(14) 0.023(12) 0.025(12)
C9 0.020(9) 0.049(12) 0.048(12) -0.002(10) 0.009(8) -0.001(8)
C15 0.060(13) 0.044(12) 0.031(10) 0.005(9) 0.015(9) 0.025(10)
C2 0.062(15) 0.074(16) 0.082(17) 0.046(14) 0.017(13) 0.039(13)
C28 0.045(12) 0.041(12) 0.105(19) 0.042(12) 0.030(12) 0.021(10)
C14 0.052(13) 0.062(14) 0.052(13) 0.019(11) 0.014(10) 0.030(11)

loop_
_atom_type_symbol
_atom_type_description
_atom_type_scat_dispersion_real
_atom_type_scat_dispersion_imag
_atom_type_scat_source
C C 0.0033 0.0016 'International Tables Vol C Tables 4.2.6.8 and 6.1.1.4'
H H 0.0000 0.0000 'International Tables Vol C Tables 4.2.6.8 and 6.1.1.4'
N N 0.0061 0.0033 'International Tables Vol C Tables 4.2.6.8 and 6.1.1.4'
S S 0.1246 0.1234 'International Tables Vol C Tables 4.2.6.8 and 6.1.1.4'
Cu Cu 0.3201 1.2651 'International Tables Vol C Tables 4.2.6.8 and 6.1.1.4'
Br Br -0.2901 2.4595 'International Tables Vol C Tables 4.2.6.8 and 6.1.1.4'

loop_
_geom_angle_atom_site_label_1
_geom_angle_atom_site_label_2
_geom_angle_atom_site_label_3
_geom_angle
N2 Cu1 N1 81.2(5)
N2 Cu1 S1 84.3(4)
N1 Cu1 S1 165.5(4)
N2 Cu1 Br1 168.1(4)
N1 Cu1 Br1 97.8(4)
S1 Cu1 Br1 96.40(15)
N6A Cu2 N5A 81.1(5)
N6A Cu2 S1A 83.0(4)
N5A Cu2 S1A 164.0(4)
N6A Cu2 Br2 169.4(4)
N5A Cu2 Br2 100.1(4)
S1A Cu2 Br2 95.80(14)
C27A S1A Cu2 94.2(6)
C18A C19A N5A 124.0(18)
C18A C19A C20A 123.0(18)
N5A C19A C20A 113.0(15)
C27A N7A N6A 112.5(14)
C27A N8A C28 120.0(16)
N7A N6A C20A 121.7(14)
N7A N6A Cu2 124.1(10)
C20A N6A Cu2 114.2(11)
C15 N5A C19A 118.6(15)
C15 N5A Cu2 125.4(12)
C19A N5A Cu2 114.1(11)
N6A C20A C21A 119.9(14)
N6A C20A C19A 115.2(15)
C21A C20A C19A 124.8(14)
C19A C18A C17A 118.6(17)
N7A C27A N8A 120.3(17)
N7A C27A S1A 125.4(14)
N8A C27A S1A 114.2(13)
C22A C21A C26A 115.7(18)
C22A C21A C20A 120.3(17)
C26A C21A C20A 123.7(17)
C21A C22A C23A 121.7(18)
C23A C24A C25A 115(2)
C16A C17A C18A 118.0(16)
C24A C23A C22A 122.3(19)
C17A C16A C15 122.0(17)
C26A C25A C24A 122(2)
C25A C26A C21A 122.3(19)
C13 S1 Cu1 95.4(5)
C6 N2 N3 119.3(13)
C6 N2 Cu1 117.8(10)
N3 N2 Cu1 122.9(9)
C13 N4 C14 122.2(14)
C8 C7 C12 120.9(16)
C8 C7 C6 123.3(15)
C12 C7 C6 115.3(15)
C13 N3 N2 112.8(14)
C9 C10 C11 120.7(18)
C1 N1 C5 120.7(15)
C1 N1 Cu1 127.8(13)
C5 N1 Cu1 111.2(10)
N4 C13 N3 120.0(16)
N4 C13 S1 116.1(11)
N3 C13 S1 123.9(14)
C4 C5 N1 120.0(15)
C4 C5 C6 124.4(14)
N1 C5 C6 115.2(13)
N2 C6 C7 127.2(14)
N2 C6 C5 113.7(14)
C7 C6 C5 119.0(13)
C7 C12 C11 116.3(18)
C3 C4 C5 117.6(17)
C4 C3 C2 124(2)
C9 C8 C7 120.1(18)
N1 C1 C2 123.9(18)
C10 C11 C12 121(2)
C10 C9 C8 120.8(18)
N5A C15 C16A 118.4(19)
C3 C2 C1 114(2)

loop_
_geom_bond_atom_site_label_1
_geom_bond_atom_site_label_2
_geom_bond_distance
Cu1 N2 1.994(12)
Cu1 N1 2.047(14)
Cu1 S1 2.258(5)
Cu1 Br1 2.376(3)
Br2 Cu2 2.372(3)
Cu2 N6A 2.000(14)
Cu2 N5A 2.030(14)
Cu2 S1A 2.260(5)
S1A C27A 1.769(19)
C19A C18A 1.33(3)
C19A N5A 1.36(2)
C19A C20A 1.49(2)
N7A C27A 1.29(2)
N7A N6A 1.311(18)
N8A C27A 1.36(2)
N8A C28 1.48(2)
N6A C20A 1.372(19)
N5A C15 1.36(2)
C20A C21A 1.45(3)
C18A C17A 1.38(2)
C21A C22A 1.39(3)
C21A C26A 1.43(3)
C22A C23A 1.41(3)
C24A C23A 1.38(3)
C24A C25A 1.44(3)
C17A C16A 1.37(3)
C16A C15 1.38(3)
C25A C26A 1.34(3)
S1 C13 1.770(18)
N2 C6 1.286(19)
N2 N3 1.360(19)
N4 C13 1.31(2)
N4 C14 1.45(2)
C7 C8 1.38(2)
C7 C12 1.40(2)
C7 C6 1.52(2)
N3 C13 1.338(19)
C10 C9 1.32(3)
C10 C11 1.39(3)
N1 C1 1.25(2)
N1 C5 1.38(2)
C5 C4 1.37(2)
C5 C6 1.52(2)
C12 C11 1.41(3)
C4 C3 1.36(3)
C3 C2 1.37(3)
C8 C9 1.37(3)
C1 C2 1.43(3)
